data_7111889
loop_
_publ_author_name
'Joydeb Majumder'
'Jolly Deb'
'Mahua Rani Das'
'Siddhartha Sankar Jana'
'Parthasarathi Dastidar'

_publ_section_title
;
 Designing a simple organic salt-based supramolecular topical gel capable
 of displaying in vivo self-delivery application
;
_journal_name_full Chem.Commun.
_journal_page_first 1671
_journal_paper_doi 10.1039/c3cc48513g
_journal_volume 50
_journal_year 2014
_chemical_absolute_configuration syn
_chemical_formula_moiety 'C14 H13 O3, C14 H16 N'
_chemical_formula_sum 'C28 H29 N O3'
_chemical_formula_weight 427.52
_chemical_name_systematic
; 
 ? 
;
_space_group_IT_number 19
_symmetry_cell_setting orthorhombic
_symmetry_space_group_name_Hall 'P 2ac 2ab'
_symmetry_space_group_name_H-M 'P 21 21 21'
_atom_sites_solution_hydrogens geom
_atom_sites_solution_primary direct
_atom_sites_solution_secondary difmap
_audit_creation_method SHELXL-97
_cell_angle_alpha 90.00
_cell_angle_beta 90.00
_cell_angle_gamma 90.00
_cell_formula_units_Z 4
_cell_length_a 5.7688(14)
_cell_length_b 8.478(2)
_cell_length_c 48.065(12)
_cell_measurement_temperature 296(2)
_cell_volume 2350.8(10)
_computing_cell_refinement 'Bruker Apex II'
_computing_data_collection 'Bruker Apex II'
_computing_data_reduction SAINT
_computing_molecular_graphics 'Mercury 2.3'
_computing_publication_material 'Shelxl 97'
_computing_structure_refinement 'SHELXL-97 (Sheldrick, 1997)'
_computing_structure_solution 'SHELXS-97 (Sheldrick, 1990)'
_diffrn_ambient_temperature 296(2)
_diffrn_measured_fraction_theta_full 0.728
_diffrn_measured_fraction_theta_max 0.599
_diffrn_measurement_device_type 'Bruker Apex II'
_diffrn_measurement_method 'Phi-Omega scan'
_diffrn_radiation_monochromator graphite
_diffrn_radiation_source 'fine-focus sealed tube'
_diffrn_radiation_type MoK\a
_diffrn_radiation_wavelength 0.71073
_diffrn_reflns_av_R_equivalents 0.0663
_diffrn_reflns_av_sigmaI/netI 0.1134
_diffrn_reflns_limit_h_max 7
_diffrn_reflns_limit_h_min -5
_diffrn_reflns_limit_k_max 8
_diffrn_reflns_limit_k_min -10
_diffrn_reflns_limit_l_max 39
_diffrn_reflns_limit_l_min -54
_diffrn_reflns_number 7900
_diffrn_reflns_theta_full 25.00
_diffrn_reflns_theta_max 27.05
_diffrn_reflns_theta_min 0.85
_exptl_absorpt_coefficient_mu 0.078
_exptl_absorpt_correction_T_max 0.9984
_exptl_absorpt_correction_T_min 0.9298
_exptl_absorpt_correction_type multi-scan
_exptl_absorpt_process_details sadabs
_exptl_crystal_density_diffrn 1.208
_exptl_crystal_density_method 'not measured'
_exptl_crystal_F_000 912
_exptl_crystal_size_max 0.95
_exptl_crystal_size_mid 0.06
_exptl_crystal_size_min 0.02
_refine_diff_density_max 0.251
_refine_diff_density_min -0.294
_refine_diff_density_rms 0.087
_refine_ls_extinction_method none
_refine_ls_goodness_of_fit_ref 1.015
_refine_ls_hydrogen_treatment constr
_refine_ls_matrix_type full
_refine_ls_number_parameters 291
_refine_ls_number_reflns 2648
_refine_ls_number_restraints 0
_refine_ls_restrained_S_all 1.015
_refine_ls_R_factor_all 0.1564
_refine_ls_R_factor_gt 0.0632
_refine_ls_shift/su_max 0.000
_refine_ls_shift/su_mean 0.000
_refine_ls_structure_factor_coef Fsqd
_refine_ls_weighting_details 'calc w=1/[\s^2^(Fo^2^)+(0.1000P)^2^+0.7811P] where P=(Fo^2^+2Fc^2^)/3'
_refine_ls_weighting_scheme calc
_refine_ls_wR_factor_gt 0.1512
_refine_ls_wR_factor_ref 0.2094
_reflns_number_gt 1358
_reflns_number_total 2648
_reflns_threshold_expression >2sigma(I)
_cod_data_source_file c3cc48513g.txt
_cod_data_source_block jm0198j_0m
_cod_original_cell_volume 2350.6(10)
_cod_database_code 7111889

loop_
_symmetry_equiv_pos_as_xyz
'x, y, z'
'-x+1/2, -y, z+1/2'
'-x, y+1/2, -z+1/2'
'x+1/2, -y+1/2, -z'

loop_
_atom_site_label
_atom_site_type_symbol
_atom_site_fract_x
_atom_site_fract_y
_atom_site_fract_z
_atom_site_U_iso_or_equiv
_atom_site_adp_type
_atom_site_occupancy
_atom_site_symmetry_multiplicity
_atom_site_calc_flag
_atom_site_refinement_flags
C1 C 0.496(2) -0.2591(13) 0.24729(19) 0.095(3) Uani 1 1 d .
H1A H 0.4843 -0.3481 0.2350 0.142 Uiso 1 1 calc R
H1B H 0.5127 -0.2955 0.2661 0.142 Uiso 1 1 calc R
H1C H 0.6295 -0.1973 0.2423 0.142 Uiso 1 1 calc R
C2 C 0.2590(14) -0.0872(11) 0.22068(19) 0.055(2) Uani 1 1 d .
C3 C 0.0545(15) 0.0018(12) 0.2205(2) 0.073(3) Uani 1 1 d .
H3 H -0.0388 0.0038 0.2363 0.087 Uiso 1 1 calc R
C4 C -0.0092(13) 0.0846(11) 0.19776(19) 0.066(3) Uani 1 1 d .
H4 H -0.1454 0.1432 0.1982 0.080 Uiso 1 1 calc R
C5 C 0.1279(13) 0.0839(10) 0.17317(17) 0.050(2) Uani 1 1 d .
C6 C 0.3385(12) -0.0030(10) 0.17371(16) 0.045(2) Uani 1 1 d .
C7 C 0.3983(13) -0.0907(10) 0.19794(18) 0.053(2) Uani 1 1 d .
H7 H 0.5333 -0.1506 0.1982 0.064 Uiso 1 1 calc R
C8 C 0.4782(13) -0.0019(10) 0.14990(17) 0.055(2) Uani 1 1 d .
H8 H 0.6170 -0.0577 0.1499 0.067 Uiso 1 1 calc R
C9 C 0.4140(13) 0.0794(10) 0.12685(17) 0.056(2) Uani 1 1 d .
H9 H 0.5123 0.0792 0.1115 0.068 Uiso 1 1 calc R
C10 C 0.2050(13) 0.1640(9) 0.12522(16) 0.047(2) Uani 1 1 d .
C11 C 0.0695(13) 0.1662(10) 0.14878(18) 0.057(2) Uani 1 1 d .
H11 H -0.0668 0.2248 0.1486 0.068 Uiso 1 1 calc R
C12 C 0.1270(13) 0.2481(10) 0.09930(16) 0.053(2) Uani 1 1 d .
H12 H -0.0200 0.3002 0.1038 0.063 Uiso 1 1 calc R
C13 C 0.0776(17) 0.1315(11) 0.07565(17) 0.090(3) Uani 1 1 d .
H13A H 0.2180 0.0776 0.0707 0.135 Uiso 1 1 calc R
H13B H 0.0197 0.1878 0.0598 0.135 Uiso 1 1 calc R
H13C H -0.0360 0.0561 0.0817 0.135 Uiso 1 1 calc R
C14 C 0.2971(16) 0.3787(14) 0.08982(16) 0.060(3) Uani 1 1 d .
C15 C 0.5803(14) 0.5283(11) 0.14894(19) 0.068(3) Uani 1 1 d .
H15 H 0.4454 0.5064 0.1391 0.082 Uiso 1 1 calc R
C16 C 0.6088(15) 0.4654(12) 0.1754(2) 0.075(3) Uani 1 1 d .
H16 H 0.4956 0.4005 0.1830 0.090 Uiso 1 1 calc R
C17 C 0.8087(19) 0.5007(13) 0.19025(18) 0.077(3) Uani 1 1 d .
H17 H 0.8295 0.4606 0.2081 0.093 Uiso 1 1 calc R
C18 C 0.9755(17) 0.5951(13) 0.1785(2) 0.085(3) Uani 1 1 d .
H18 H 1.1090 0.6188 0.1885 0.102 Uiso 1 1 calc R
C19 C 0.9482(14) 0.6547(11) 0.1523(2) 0.069(3) Uani 1 1 d .
H19 H 1.0644 0.7170 0.1446 0.083 Uiso 1 1 calc R
C20 C 0.7491(14) 0.6235(10) 0.13688(17) 0.053(2) Uani 1 1 d .
C21 C 0.7081(14) 0.6983(10) 0.10894(17) 0.064(2) Uani 1 1 d .
H21A H 0.5447 0.7233 0.1072 0.077 Uiso 1 1 calc R
H21B H 0.7939 0.7966 0.1080 0.077 Uiso 1 1 calc R
C22 C 0.7503(15) 0.6821(10) 0.05802(17) 0.069(3) Uani 1 1 d .
H22A H 0.5870 0.7041 0.0552 0.083 Uiso 1 1 calc R
H22B H 0.8306 0.7824 0.0592 0.083 Uiso 1 1 calc R
C23 C 0.8390(15) 0.5946(12) 0.03380(18) 0.058(2) Uani 1 1 d .
C24 C 0.7100(16) 0.4797(12) 0.0211(2) 0.073(3) Uani 1 1 d .
H24 H 0.5683 0.4508 0.0288 0.087 Uiso 1 1 calc R
C25 C 0.786(2) 0.4056(13) -0.0029(2) 0.092(3) Uani 1 1 d .
H25 H 0.6957 0.3265 -0.0108 0.110 Uiso 1 1 calc R
C26 C 0.989(2) 0.4464(13) -0.0150(2) 0.089(3) Uani 1 1 d .
H26 H 1.0342 0.4009 -0.0317 0.107 Uiso 1 1 calc R
C27 C 1.1283(17) 0.5573(14) -0.0020(2) 0.082(3) Uani 1 1 d .
H27 H 1.2742 0.5806 -0.0091 0.098 Uiso 1 1 calc R
C28 C 1.0510(15) 0.6317(11) 0.0213(2) 0.069(3) Uani 1 1 d .
H28 H 1.1424 0.7102 0.0291 0.083 Uiso 1 1 calc R
N1 N 0.7784(9) 0.5963(8) 0.08498(12) 0.0545(19) Uani 1 1 d .
H1D H 0.9274 0.5671 0.0870 0.065 Uiso 1 1 calc R
H1E H 0.6907 0.5085 0.0848 0.065 Uiso 1 1 calc R
O1 O 0.2972(10) -0.1668(8) 0.24504(12) 0.0760(19) Uani 1 1 d .
O2 O 0.2283(9) 0.5187(8) 0.08800(11) 0.0675(19) Uani 1 1 d .
O3 O 0.5005(9) 0.3344(7) 0.08359(11) 0.0692(18) Uani 1 1 d .

loop_
_atom_site_aniso_label
_atom_site_aniso_U_11
_atom_site_aniso_U_22
_atom_site_aniso_U_33
_atom_site_aniso_U_23
_atom_site_aniso_U_13
_atom_site_aniso_U_12
C1 0.098(7) 0.112(9) 0.075(7) 0.035(6) 0.006(6) 0.025(8)
C2 0.059(6) 0.053(7) 0.053(6) -0.005(5) 0.003(5) 0.003(6)
C3 0.065(6) 0.089(8) 0.063(7) 0.012(6) 0.019(5) 0.008(7)
C4 0.054(5) 0.083(8) 0.063(6) 0.003(6) 0.022(5) 0.014(6)
C5 0.047(5) 0.051(6) 0.052(6) -0.001(5) 0.007(5) -0.003(5)
C6 0.048(5) 0.041(6) 0.046(6) -0.003(5) 0.005(4) -0.007(5)
C7 0.045(4) 0.049(6) 0.065(6) -0.001(5) 0.001(5) 0.010(5)
C8 0.053(5) 0.056(6) 0.057(6) 0.003(5) 0.012(5) 0.008(5)
C9 0.047(5) 0.064(7) 0.057(6) 0.008(5) 0.016(4) 0.005(5)
C10 0.043(4) 0.050(6) 0.048(6) 0.000(5) 0.006(5) -0.002(5)
C11 0.045(5) 0.058(7) 0.067(6) 0.002(5) 0.003(5) -0.002(5)
C12 0.041(4) 0.060(6) 0.057(6) 0.005(5) 0.007(4) 0.002(5)
C13 0.107(7) 0.097(9) 0.066(6) -0.007(6) -0.013(6) -0.012(7)
C14 0.050(6) 0.084(9) 0.046(6) 0.011(6) -0.008(4) -0.016(7)
C15 0.061(6) 0.092(8) 0.052(7) -0.002(6) 0.001(5) 0.009(6)
C16 0.061(6) 0.087(8) 0.077(8) -0.006(7) 0.020(6) -0.003(6)
C17 0.085(7) 0.093(8) 0.053(6) -0.003(6) 0.009(6) 0.014(7)
C18 0.073(6) 0.116(10) 0.067(8) -0.023(7) -0.010(6) 0.009(7)
C19 0.048(5) 0.077(8) 0.082(8) -0.004(6) 0.010(5) 0.005(5)
C20 0.052(5) 0.049(6) 0.057(6) -0.004(5) 0.008(5) 0.003(5)
C21 0.071(6) 0.052(6) 0.068(6) -0.007(6) -0.001(5) -0.001(5)
C22 0.085(6) 0.067(7) 0.056(6) 0.029(6) -0.012(6) -0.006(6)
C23 0.059(6) 0.064(7) 0.050(6) 0.008(6) -0.008(5) 0.008(6)
C24 0.072(6) 0.088(9) 0.058(7) 0.021(6) -0.004(6) -0.002(7)
C25 0.107(9) 0.100(10) 0.068(8) 0.010(7) -0.003(7) -0.022(8)
C26 0.105(8) 0.101(10) 0.061(7) 0.013(7) 0.025(7) 0.005(8)
C27 0.062(6) 0.105(10) 0.078(8) 0.020(7) 0.014(6) 0.016(7)
C28 0.056(6) 0.074(8) 0.077(8) 0.021(6) -0.008(5) -0.012(6)
N1 0.045(4) 0.050(5) 0.069(5) 0.007(4) -0.003(4) -0.003(4)
O1 0.079(4) 0.095(5) 0.054(4) 0.017(4) 0.009(4) 0.018(4)
O2 0.048(3) 0.069(5) 0.086(5) 0.017(4) -0.002(3) -0.003(4)
O3 0.046(3) 0.064(5) 0.098(5) 0.006(3) 0.015(3) 0.000(4)

loop_
_atom_type_symbol
_atom_type_description
_atom_type_scat_dispersion_real
_atom_type_scat_dispersion_imag
_atom_type_scat_source
C C 0.0033 0.0016 'International Tables Vol C Tables 4.2.6.8 and 6.1.1.4'
H H 0.0000 0.0000 'International Tables Vol C Tables 4.2.6.8 and 6.1.1.4'
N N 0.0061 0.0033 'International Tables Vol C Tables 4.2.6.8 and 6.1.1.4'
O O 0.0106 0.0060 'International Tables Vol C Tables 4.2.6.8 and 6.1.1.4'

loop_
_geom_angle_atom_site_label_1
_geom_angle_atom_site_label_2
_geom_angle_atom_site_label_3
_geom_angle
_geom_angle_site_symmetry_1
_geom_angle_site_symmetry_3
O1 C1 H1A 109.5 . .
O1 C1 H1B 109.5 . .
H1A C1 H1B 109.5 . .
O1 C1 H1C 109.5 . .
H1A C1 H1C 109.5 . .
H1B C1 H1C 109.5 . .
C7 C2 O1 125.6(8) . .
C7 C2 C3 120.4(8) . .
O1 C2 C3 114.0(8) . .
C4 C3 C2 121.0(8) . .
C4 C3 H3 119.5 . .
C2 C3 H3 119.5 . .
C3 C4 C5 121.3(8) . .
C3 C4 H4 119.4 . .
C5 C4 H4 119.4 . .
C11 C5 C6 118.5(7) . .
C11 C5 C4 123.9(8) . .
C6 C5 C4 117.5(8) . .
C8 C6 C5 118.3(8) . .
C8 C6 C7 122.2(8) . .
C5 C6 C7 119.5(7) . .
C2 C7 C6 120.3(7) . .
C2 C7 H7 119.9 . .
C6 C7 H7 119.9 . .
C9 C8 C6 121.0(7) . .
C9 C8 H8 119.5 . .
C6 C8 H8 119.5 . .
C8 C9 C10 122.6(7) . .
C8 C9 H9 118.7 . .
C10 C9 H9 118.7 . .
C11 C10 C9 116.6(7) . .
C11 C10 C12 120.4(7) . .
C9 C10 C12 123.0(7) . .
C10 C11 C5 122.9(7) . .
C10 C11 H11 118.5 . .
C5 C11 H11 118.5 . .
C10 C12 C13 111.3(7) . .
C10 C12 C14 113.2(6) . .
C13 C12 C14 111.2(7) . .
C10 C12 H12 106.9 . .
C13 C12 H12 106.9 . .
C14 C12 H12 106.9 . .
C12 C13 H13A 109.5 . .
C12 C13 H13B 109.5 . .
H13A C13 H13B 109.5 . .
C12 C13 H13C 109.5 . .
H13A C13 H13C 109.5 . .
H13B C13 H13C 109.5 . .
O2 C14 O3 123.8(8) . 1
O2 C14 O3 123.8(8) . .
O3 C14 O3 0.0(7) 1 .
O2 C14 C12 119.8(8) . .
O3 C14 C12 116.4(10) 1 .
O3 C14 C12 116.4(10) . .
C16 C15 C20 121.4(8) . .
C16 C15 H15 119.3 . .
C20 C15 H15 119.3 . .
C15 C16 C17 119.1(9) . .
C15 C16 H16 120.4 . .
C17 C16 H16 120.4 . .
C18 C17 C16 119.7(9) . .
C18 C17 H17 120.2 . .
C16 C17 H17 120.2 . .
C19 C18 C17 121.0(9) . .
C19 C18 H18 119.5 . .
C17 C18 H18 119.5 . .
C18 C19 C20 121.0(9) . .
C18 C19 H19 119.5 . .
C20 C19 H19 119.5 . .
C19 C20 C15 117.8(8) . .
C19 C20 C21 121.6(8) . .
C15 C20 C21 120.4(8) . .
N1 C21 C20 113.7(7) . .
N1 C21 H21A 108.8 . .
C20 C21 H21A 108.8 . .
N1 C21 H21B 108.8 . .
C20 C21 H21B 108.8 . .
H21A C21 H21B 107.7 . .
C23 C22 N1 113.7(7) . .
C23 C22 H22A 108.8 . .
N1 C22 H22A 108.8 . .
C23 C22 H22B 108.8 . .
N1 C22 H22B 108.8 . .
H22A C22 H22B 107.7 . .
C24 C23 C28 116.3(9) . .
C24 C23 C22 121.5(8) . .
C28 C23 C22 122.1(10) . .
C23 C24 C25 121.5(9) . .
C23 C24 H24 119.2 . .
C25 C24 H24 119.2 . .
C26 C25 C24 121.0(11) . .
C26 C25 H25 119.5 . .
C24 C25 H25 119.5 . .
C25 C26 C27 118.8(10) . .
C25 C26 H26 120.6 . .
C27 C26 H26 120.6 . .
C28 C27 C26 119.7(9) . .
C28 C27 H27 120.2 . .
C26 C27 H27 120.2 . .
C27 C28 C23 122.5(10) . .
C27 C28 H28 118.8 . .
C23 C28 H28 118.8 . .
C22 N1 C21 110.9(7) . .
C22 N1 H1D 109.5 . .
C21 N1 H1D 109.5 . .
C22 N1 H1E 109.5 . .
C21 N1 H1E 109.5 . .
H1D N1 H1E 108.0 . .
C2 O1 C1 118.4(7) . .
O3 O3 C14 0(10) 1 .

loop_
_geom_bond_atom_site_label_1
_geom_bond_atom_site_label_2
_geom_bond_distance
_geom_bond_site_symmetry_2
C1 O1 1.395(10) .
C1 H1A 0.9600 .
C1 H1B 0.9600 .
C1 H1C 0.9600 .
C2 C7 1.357(10) .
C2 O1 1.370(9) .
C2 C3 1.400(11) .
C3 C4 1.350(10) .
C3 H3 0.9300 .
C4 C5 1.422(10) .
C4 H4 0.9300 .
C5 C11 1.405(10) .
C5 C6 1.421(10) .
C6 C8 1.400(9) .
C6 C7 1.424(10) .
C7 H7 0.9300 .
C8 C9 1.356(10) .
C8 H8 0.9300 .
C9 C10 1.405(10) .
C9 H9 0.9300 .
C10 C11 1.376(10) .
C10 C12 1.504(9) .
C11 H11 0.9300 .
C12 C13 1.533(11) .
C12 C14 1.548(11) .
C12 H12 0.9800 .
C13 H13A 0.9600 .
C13 H13B 0.9600 .
C13 H13C 0.9600 .
C14 O2 1.254(10) .
C14 O3 1.268(10) 1
C14 O3 1.268(10) .
C15 C16 1.387(11) .
C15 C20 1.391(10) .
C15 H15 0.9300 .
C16 C17 1.390(11) .
C16 H16 0.9300 .
C17 C18 1.373(12) .
C17 H17 0.9300 .
C18 C19 1.367(12) .
C18 H18 0.9300 .
C19 C20 1.391(10) .
C19 H19 0.9300 .
C20 C21 1.504(10) .
C21 N1 1.496(9) .
C21 H21A 0.9700 .
C21 H21B 0.9700 .
C22 C23 1.472(11) .
C22 N1 1.494(9) .
C22 H22A 0.9700 .
C22 H22B 0.9700 .
C23 C24 1.370(11) .
C23 C28 1.399(11) .
C24 C25 1.383(12) .
C24 H24 0.9300 .
C25 C26 1.353(12) .
C25 H25 0.9300 .
C26 C27 1.386(12) .
C26 H26 0.9300 .
C27 C28 1.357(11) .
C27 H27 0.9300 .
C28 H28 0.9300 .
N1 H1D 0.9000 .
N1 H1E 0.9000 .
O3 O3 0.000(19) 1

loop_
_geom_hbond_atom_site_label_D
_geom_hbond_atom_site_label_H
_geom_hbond_atom_site_label_A
_geom_hbond_distance_DH
_geom_hbond_distance_HA
_geom_hbond_distance_DA
_geom_hbond_angle_DHA
_geom_hbond_site_symmetry_A
N1 H1D O2 0.90 1.78 2.682(8) 174.4 1_655
N1 H1E O3 0.90 1.84 2.739(8) 177.2 1
